data_7121442
loop_
_publ_author_name
'Suter, Riccardo'
'Swidan, Ala'aeddeen'
'Macdonald, Charles L. B.'
'Burford, Neil'

_publ_section_title
;
 Oxidation of a germanium(ii) dication to access cationic germanium(iv)
 fluorides.
;
_journal_issue 33
_journal_name_full 'Chemical communications (Cambridge, England)'
_journal_page_first 4140
_journal_page_last 4143
_journal_paper_doi 10.1039/c8cc01799a
_journal_volume 54
_journal_year 2018
_chemical_formula_moiety 'C30 H31 F2 Ge N7, 2(C F3 O3 S)'
_chemical_formula_sum 'C32 H33 F8 Ge N7 O6 S2'
_chemical_formula_weight 900.36
_space_group_crystal_system monoclinic
_space_group_IT_number 14
_space_group_name_Hall '-P 2yn'
_space_group_name_H-M_alt 'P 1 21/n 1'
_symmetry_space_group_name_Hall '-P 2yn'
_symmetry_space_group_name_H-M 'P 1 21/n 1'
_atom_sites_solution_hydrogens geom
_atom_sites_solution_primary dual
_audit_creation_date 2017-11-22
_audit_creation_method
;
Olex2 1.2
(compiled 2017.08.10 svn.r3458 for OlexSys, GUI svn.r5381)
;
_audit_update_record
;
2017-11-22 deposited with the CCDC.
2018-03-26 downloaded from the CCDC.
;
_cell_angle_alpha 90
_cell_angle_beta 106.697(2)
_cell_angle_gamma 90
_cell_formula_units_Z 4
_cell_length_a 14.2065(6)
_cell_length_b 18.0706(8)
_cell_length_c 14.8299(8)
_cell_measurement_reflns_used 9285
_cell_measurement_temperature 170
_cell_measurement_theta_max 26.948
_cell_measurement_theta_min 2.854
_cell_volume 3646.6(3)
_computing_cell_refinement 'SAINT v8.37A (Bruker, 2015)'
_computing_data_reduction 'SAINT v8.37A (Bruker, 2015)'
_computing_molecular_graphics 'Olex2 (Dolomanov et al., 2009)'
_computing_publication_material 'Olex2 (Dolomanov et al., 2009)'
_computing_structure_refinement 'XL (Sheldrick, 2008)'
_computing_structure_solution 'XT (Sheldrick, 2015)'
_diffrn_ambient_temperature 170.0
_diffrn_measured_fraction_theta_full 0.996
_diffrn_measured_fraction_theta_max 0.996
_diffrn_measurement_device_type 'Bruker APEX-II CCD'
_diffrn_measurement_method '\f and \w scans'
_diffrn_radiation_type MoK\a
_diffrn_radiation_wavelength 0.71073
_diffrn_reflns_av_R_equivalents 0.0950
_diffrn_reflns_av_unetI/netI 0.0359
_diffrn_reflns_Laue_measured_fraction_full 0.996
_diffrn_reflns_Laue_measured_fraction_max 0.996
_diffrn_reflns_limit_h_max 18
_diffrn_reflns_limit_h_min -18
_diffrn_reflns_limit_k_max 23
_diffrn_reflns_limit_k_min -23
_diffrn_reflns_limit_l_max 19
_diffrn_reflns_limit_l_min -19
_diffrn_reflns_number 103933
_diffrn_reflns_point_group_measured_fraction_full 0.996
_diffrn_reflns_point_group_measured_fraction_max 0.996
_diffrn_reflns_theta_full 25.242
_diffrn_reflns_theta_max 27.162
_diffrn_reflns_theta_min 2.854
_diffrn_standards_number 0
_exptl_absorpt_coefficient_mu 1.050
_exptl_absorpt_correction_T_max 0.7455
_exptl_absorpt_correction_T_min 0.6815
_exptl_absorpt_correction_type multi-scan
_exptl_absorpt_process_details
'SADABS-2016/2 (Bruker,2016/2) was used for absorption correction. wR2(int) was 0.0690 before and 0.0609 after correction. The Ratio of minimum to maximum transmission is 0.9142. The \l/2 correction factor is Not present.'
_exptl_crystal_colour 'clear colourless'
_exptl_crystal_colour_lustre clear
_exptl_crystal_colour_primary colourless
_exptl_crystal_density_diffrn 1.640
_exptl_crystal_description prism
_exptl_crystal_F_000 1832
_exptl_crystal_size_max 0.155
_exptl_crystal_size_mid 0.12
_exptl_crystal_size_min 0.068
_refine_diff_density_max 0.798
_refine_diff_density_min -0.581
_refine_diff_density_rms 0.083
_refine_ls_extinction_method none
_refine_ls_goodness_of_fit_ref 1.107
_refine_ls_hydrogen_treatment constr
_refine_ls_matrix_type full
_refine_ls_number_parameters 508
_refine_ls_number_reflns 8058
_refine_ls_number_restraints 0
_refine_ls_restrained_S_all 1.107
_refine_ls_R_factor_all 0.0688
_refine_ls_R_factor_gt 0.0422
_refine_ls_shift/su_max 0.001
_refine_ls_shift/su_mean 0.000
_refine_ls_structure_factor_coef Fsqd
_refine_ls_weighting_details 'w=1/[\s^2^(Fo^2^)+(0.0410P)^2^+6.0496P] where P=(Fo^2^+2Fc^2^)/3'
_refine_ls_weighting_scheme calc
_refine_ls_wR_factor_gt 0.0954
_refine_ls_wR_factor_ref 0.1097
_reflns_Friedel_coverage 0.000
_reflns_number_gt 6192
_reflns_number_total 8058
_reflns_threshold_expression 'I > 2\s(I)'
_cod_data_source_file c8cc01799a2.cif
_cod_data_source_block asrs11057_p21n
_cod_depositor_comments 'Adding full bibliography for 7121441--7121443.cif.'
_cod_database_code 7121442
_shelx_shelxl_version_number 2016/6
_shelx_space_group_comment
;
The symmetry employed for this shelxl refinement is uniquely defined
by the following loop, which should always be used as a source of
symmetry information in preference to the above space-group names.
They are only intended as comments.
;
_shelx_estimated_absorpt_t_max 0.932
_shelx_estimated_absorpt_t_min 0.854
_olex2_refinement_description
;
1. Fixed Uiso
 At 1.2 times of:
  All C(H) groups, All C(H,H) groups
 At 1.5 times of:
  All C(H,H,H) groups
2.a Secondary CH2 refined with riding coordinates:
 C3(H3A,H3B), C1(H1A,H1B), C2(H2A,H2B), C29(H29A,H29B), C25(H25A,H25B)
2.b Aromatic/amide H refined with riding coordinates:
 C17(H17), C20(H20), C23(H23), C11(H11), C14(H14), C8(H8), C10(H10), C16(H16),
 C9(H9), C22(H22), C21(H21), C15(H15)
2.c Idealised Me refined as rotating group:
 C28(H28A,H28B,H28C), C30(H30A,H30B,H30C), C26(H26A,H26B,H26C)
;
_olex2_submission_special_instructions 'No special instructions were received'

loop_
_space_group_symop_operation_xyz
'x, y, z'
'-x+1/2, y+1/2, -z+1/2'
'-x, -y, -z'
'x-1/2, -y-1/2, z-1/2'

loop_
_atom_site_label
_atom_site_type_symbol
_atom_site_fract_x
_atom_site_fract_y
_atom_site_fract_z
_atom_site_U_iso_or_equiv
_atom_site_adp_type
_atom_site_occupancy
_atom_site_site_symmetry_order
_atom_site_calc_flag
_atom_site_refinement_flags_posn
Ge1 Ge 0.79473(2) 0.30896(2) 0.42194(2) 0.01532(8) Uani 1 1 d .
S2 S 0.51629(6) 0.44230(5) 0.64890(6) 0.02649(18) Uani 1 1 d .
S1 S 0.88523(6) 0.29264(5) 0.82932(6) 0.02717(18) Uani 1 1 d .
F1 F 0.88782(12) 0.28054(9) 0.37538(13) 0.0241(4) Uani 1 1 d .
F2 F 0.86401(13) 0.30151(10) 0.54139(12) 0.0245(4) Uani 1 1 d .
F3 F 0.91994(17) 0.43064(12) 0.88533(16) 0.0473(6) Uani 1 1 d .
N3 N 0.70013(17) 0.31920(12) 0.29734(16) 0.0153(5) Uani 1 1 d .
F4 F 0.82006(16) 0.41845(12) 0.74758(15) 0.0429(5) Uani 1 1 d .
N4 N 0.81836(17) 0.41500(13) 0.42749(17) 0.0170(5) Uani 1 1 d .
N1 N 0.67230(17) 0.34318(13) 0.46770(16) 0.0162(5) Uani 1 1 d .
F6 F 0.60608(18) 0.32196(13) 0.72695(18) 0.0511(6) Uani 1 1 d .
F7 F 0.53979(19) 0.38389(14) 0.81577(16) 0.0525(6) Uani 1 1 d .
F5 F 0.77157(18) 0.39472(13) 0.86933(18) 0.0503(6) Uani 1 1 d .
N2 N 0.73748(18) 0.21222(13) 0.43398(17) 0.0191(5) Uani 1 1 d .
O6 O 0.50254(17) 0.40729(14) 0.55815(17) 0.0348(6) Uani 1 1 d .
N7 N 0.78418(18) 0.52596(13) 0.47063(18) 0.0201(5) Uani 1 1 d .
O5 O 0.42971(18) 0.47837(14) 0.66052(18) 0.0362(6) Uani 1 1 d .
O1 O 0.97464(18) 0.29903(15) 0.80354(19) 0.0396(6) Uani 1 1 d .
F8 F 0.44972(19) 0.32092(14) 0.7018(2) 0.0628(7) Uani 1 1 d .
N5 N 0.64802(19) 0.14366(14) 0.49989(17) 0.0220(5) Uani 1 1 d .
O2 O 0.9003(2) 0.26729(15) 0.92481(19) 0.0425(7) Uani 1 1 d .
O4 O 0.60585(19) 0.48320(15) 0.68376(19) 0.0413(6) Uani 1 1 d .
O3 O 0.80394(19) 0.25957(15) 0.7608(2) 0.0460(7) Uani 1 1 d .
N6 N 0.54943(18) 0.34021(14) 0.20749(18) 0.0213(5) Uani 1 1 d .
C6 C 0.7667(2) 0.45367(16) 0.4726(2) 0.0181(6) Uani 1 1 d .
C5 C 0.6092(2) 0.33823(15) 0.2953(2) 0.0173(6) Uani 1 1 d .
C18 C 0.7000(2) 0.30746(15) 0.2037(2) 0.0184(6) Uani 1 1 d .
C24 C 0.8742(2) 0.46514(16) 0.3933(2) 0.0196(6) Uani 1 1 d .
C12 C 0.7472(2) 0.13953(16) 0.4072(2) 0.0211(6) Uani 1 1 d .
C4 C 0.6780(2) 0.21205(16) 0.4883(2) 0.0198(6) Uani 1 1 d .
C7 C 0.6911(2) 0.09596(17) 0.4496(2) 0.0237(6) Uani 1 1 d .
C3 C 0.7011(2) 0.41451(16) 0.5194(2) 0.0210(6) Uani 1 1 d .
H3A H 0.642172 0.444784 0.516228 0.025 Uiso 1 1 calc R
H3B H 0.736169 0.404940 0.586389 0.025 Uiso 1 1 calc R
C1 C 0.6555(2) 0.28278(16) 0.5306(2) 0.0211(6) Uani 1 1 d .
H1A H 0.699455 0.288996 0.595317 0.025 Uiso 1 1 calc R
H1B H 0.586524 0.283144 0.532794 0.025 Uiso 1 1 calc R
C2 C 0.5830(2) 0.35306(17) 0.3841(2) 0.0196(6) Uani 1 1 d .
H2A H 0.530567 0.318577 0.389085 0.024 Uiso 1 1 calc R
H2B H 0.557795 0.404219 0.383185 0.024 Uiso 1 1 calc R
C19 C 0.8530(2) 0.53541(17) 0.4206(2) 0.0209(6) Uani 1 1 d .
C17 C 0.7753(2) 0.28794(16) 0.1657(2) 0.0227(6) Uani 1 1 d .
H17 H 0.840281 0.279013 0.204305 0.027 Uiso 1 1 calc R
C13 C 0.6046(2) 0.32043(16) 0.1470(2) 0.0214(6) Uani 1 1 d .
C20 C 0.8958(3) 0.59912(19) 0.3965(2) 0.0302(7) Uani 1 1 d .
H20 H 0.881366 0.647028 0.415320 0.036 Uiso 1 1 calc R
C29 C 0.7367(2) 0.58625(17) 0.5085(2) 0.0260(7) Uani 1 1 d .
H29A H 0.673439 0.568234 0.515698 0.031 Uiso 1 1 calc R
H29B H 0.722275 0.627712 0.462943 0.031 Uiso 1 1 calc R
C23 C 0.9392(2) 0.45507(19) 0.3401(2) 0.0274(7) Uani 1 1 d .
H23 H 0.954075 0.407252 0.321359 0.033 Uiso 1 1 calc R
C11 C 0.8001(2) 0.10970(18) 0.3504(2) 0.0270(7) Uani 1 1 d .
H11 H 0.837434 0.139825 0.320905 0.032 Uiso 1 1 calc R
C25 C 0.5842(3) 0.12254(19) 0.5583(2) 0.0295(7) Uani 1 1 d .
H25A H 0.552417 0.074531 0.535980 0.035 Uiso 1 1 calc R
H25B H 0.531790 0.160079 0.551037 0.035 Uiso 1 1 calc R
C14 C 0.5795(3) 0.31315(18) 0.0494(2) 0.0296(7) Uani 1 1 d .
H14 H 0.514269 0.320917 0.010700 0.036 Uiso 1 1 calc R
C8 C 0.6869(3) 0.01908(18) 0.4377(2) 0.0317(8) Uani 1 1 d .
H8 H 0.649015 -0.011334 0.466292 0.038 Uiso 1 1 calc R
C10 C 0.7953(3) 0.03353(19) 0.3391(3) 0.0357(8) Uani 1 1 d .
H10 H 0.830418 0.010644 0.300902 0.043 Uiso 1 1 calc R
C16 C 0.7504(3) 0.28218(18) 0.0684(2) 0.0317(8) Uani 1 1 d .
H16 H 0.799871 0.269875 0.039368 0.038 Uiso 1 1 calc R
C27 C 0.4442(2) 0.3614(2) 0.1782(2) 0.0303(7) Uani 1 1 d .
C9 C 0.7404(3) -0.01004(19) 0.3822(3) 0.0380(9) Uani 1 1 d .
H9 H 0.739781 -0.062096 0.373079 0.046 Uiso 1 1 calc R
C28 C 0.4296(3) 0.4336(2) 0.1229(3) 0.0383(9) Uani 1 1 d .
H28A H 0.445634 0.426094 0.063577 0.057 Uiso 1 1 calc GR
H28B H 0.472702 0.471778 0.160074 0.057 Uiso 1 1 calc GR
H28C H 0.360952 0.449465 0.109526 0.057 Uiso 1 1 calc GR
C22 C 0.9810(3) 0.5181(2) 0.3159(3) 0.0360(8) Uani 1 1 d .
H22 H 1.025339 0.513439 0.278956 0.043 Uiso 1 1 calc R
C21 C 0.9603(3) 0.5884(2) 0.3439(3) 0.0360(8) Uani 1 1 d .
H21 H 0.991574 0.630167 0.326146 0.043 Uiso 1 1 calc R
C31 C 0.8470(3) 0.38849(19) 0.8334(2) 0.0308(7) Uani 1 1 d .
C32 C 0.5292(3) 0.3635(2) 0.7276(3) 0.0339(8) Uani 1 1 d .
C30 C 0.7995(3) 0.6141(2) 0.6020(3) 0.0489(11) Uani 1 1 d .
H30A H 0.862653 0.631312 0.595529 0.073 Uiso 1 1 calc GR
H30B H 0.810717 0.574060 0.648371 0.073 Uiso 1 1 calc GR
H30C H 0.765954 0.655247 0.622968 0.073 Uiso 1 1 calc GR
C26 C 0.6404(3) 0.1161(3) 0.6601(3) 0.0502(11) Uani 1 1 d .
H26A H 0.692479 0.079087 0.667594 0.075 Uiso 1 1 calc GR
H26B H 0.595812 0.100976 0.696361 0.075 Uiso 1 1 calc GR
H26C H 0.669743 0.164110 0.683167 0.075 Uiso 1 1 calc GR
C15 C 0.6548(3) 0.29399(19) 0.0123(2) 0.0347(8) Uani 1 1 d .
H15 H 0.640825 0.288684 -0.053976 0.042 Uiso 1 1 calc R

loop_
_atom_site_aniso_label
_atom_site_aniso_U_11
_atom_site_aniso_U_22
_atom_site_aniso_U_33
_atom_site_aniso_U_23
_atom_site_aniso_U_13
_atom_site_aniso_U_12
Ge1 0.01651(14) 0.01442(14) 0.01544(15) 0.00131(12) 0.00523(11) 0.00100(12)
S2 0.0245(4) 0.0285(4) 0.0282(4) 0.0041(3) 0.0105(3) 0.0039(3)
S1 0.0259(4) 0.0288(4) 0.0286(4) -0.0009(3) 0.0108(3) 0.0005(3)
F1 0.0225(9) 0.0235(9) 0.0289(10) 0.0013(7) 0.0115(8) 0.0053(7)
F2 0.0250(9) 0.0285(9) 0.0158(8) 0.0023(7) -0.0008(7) 0.0008(7)
F3 0.0491(13) 0.0317(11) 0.0462(14) -0.0050(10) -0.0101(11) -0.0029(10)
N3 0.0204(12) 0.0128(11) 0.0129(11) -0.0022(9) 0.0052(9) 0.0000(9)
F4 0.0449(12) 0.0449(13) 0.0316(12) 0.0100(10) -0.0008(10) 0.0077(10)
N4 0.0190(12) 0.0149(11) 0.0183(12) -0.0013(9) 0.0071(10) -0.0027(9)
N1 0.0192(12) 0.0147(11) 0.0163(12) 0.0015(9) 0.0073(10) 0.0003(9)
F6 0.0511(14) 0.0457(14) 0.0583(16) 0.0106(11) 0.0188(12) 0.0269(11)
F7 0.0694(16) 0.0581(15) 0.0349(13) 0.0155(11) 0.0229(12) 0.0200(13)
F5 0.0508(14) 0.0506(14) 0.0587(16) -0.0057(12) 0.0305(12) 0.0115(11)
N2 0.0256(13) 0.0149(11) 0.0177(12) 0.0032(9) 0.0075(10) 0.0010(10)
O6 0.0287(12) 0.0502(15) 0.0277(13) -0.0019(11) 0.0115(10) 0.0037(11)
N7 0.0208(12) 0.0173(12) 0.0222(13) -0.0035(10) 0.0062(10) -0.0004(10)
O5 0.0347(13) 0.0386(14) 0.0363(14) 0.0050(11) 0.0120(11) 0.0163(11)
O1 0.0319(13) 0.0439(15) 0.0488(16) 0.0123(12) 0.0210(12) 0.0079(11)
F8 0.0541(15) 0.0498(15) 0.083(2) 0.0153(14) 0.0175(14) -0.0200(12)
N5 0.0267(13) 0.0207(13) 0.0179(13) 0.0027(10) 0.0053(10) -0.0057(10)
O2 0.0524(16) 0.0408(15) 0.0396(16) 0.0149(12) 0.0216(13) 0.0060(13)
O4 0.0373(14) 0.0411(15) 0.0468(17) -0.0011(12) 0.0144(12) -0.0102(12)
O3 0.0371(14) 0.0378(15) 0.0567(19) -0.0185(13) 0.0035(13) -0.0039(12)
N6 0.0189(12) 0.0237(13) 0.0191(13) 0.0016(10) 0.0019(10) -0.0026(10)
C6 0.0194(14) 0.0180(14) 0.0161(14) -0.0014(11) 0.0037(11) -0.0009(11)
C5 0.0193(14) 0.0166(13) 0.0171(14) -0.0001(11) 0.0070(11) -0.0026(11)
C18 0.0283(15) 0.0120(12) 0.0159(14) 0.0021(11) 0.0077(11) -0.0016(12)
C24 0.0183(14) 0.0192(14) 0.0213(15) 0.0025(12) 0.0055(12) -0.0028(11)
C12 0.0261(15) 0.0158(14) 0.0180(15) 0.0019(11) 0.0007(12) 0.0001(12)
C4 0.0222(14) 0.0188(14) 0.0177(14) 0.0029(11) 0.0046(12) -0.0009(11)
C7 0.0277(16) 0.0211(15) 0.0186(15) 0.0013(12) 0.0008(12) -0.0020(12)
C3 0.0265(15) 0.0199(14) 0.0204(15) -0.0064(12) 0.0126(12) -0.0051(12)
C1 0.0269(15) 0.0209(14) 0.0195(15) 0.0028(12) 0.0129(13) -0.0020(12)
C2 0.0162(13) 0.0252(15) 0.0179(15) -0.0009(12) 0.0055(11) 0.0005(11)
C19 0.0196(14) 0.0232(15) 0.0189(15) -0.0005(12) 0.0038(12) -0.0040(12)
C17 0.0349(17) 0.0156(14) 0.0213(16) 0.0030(11) 0.0141(13) 0.0041(12)
C13 0.0286(16) 0.0161(14) 0.0200(15) 0.0013(11) 0.0078(12) -0.0028(12)
C20 0.0363(18) 0.0238(16) 0.0304(18) 0.0010(14) 0.0093(15) -0.0074(14)
C29 0.0276(16) 0.0180(14) 0.0324(18) -0.0041(13) 0.0084(14) 0.0039(13)
C23 0.0259(16) 0.0300(17) 0.0292(18) -0.0017(14) 0.0124(14) -0.0043(13)
C11 0.0308(17) 0.0235(16) 0.0262(17) -0.0004(13) 0.0071(14) 0.0031(13)
C25 0.0361(18) 0.0274(17) 0.0280(18) 0.0061(14) 0.0137(15) -0.0093(14)
C14 0.0404(19) 0.0266(17) 0.0172(15) 0.0007(13) 0.0009(13) -0.0005(14)
C8 0.043(2) 0.0181(15) 0.0300(19) 0.0022(13) 0.0049(15) -0.0072(14)
C10 0.045(2) 0.0258(17) 0.036(2) -0.0080(15) 0.0108(17) 0.0076(15)
C16 0.056(2) 0.0208(15) 0.0263(18) 0.0020(13) 0.0248(17) 0.0016(15)
C27 0.0165(15) 0.0404(19) 0.0291(18) 0.0027(15) -0.0015(13) 0.0017(14)
C9 0.053(2) 0.0168(16) 0.041(2) -0.0052(15) 0.0082(18) 0.0027(15)
C28 0.0327(19) 0.044(2) 0.031(2) 0.0006(16) -0.0026(15) 0.0092(16)
C22 0.0362(19) 0.040(2) 0.039(2) -0.0023(16) 0.0222(17) -0.0127(16)
C21 0.042(2) 0.0322(18) 0.037(2) 0.0036(16) 0.0168(17) -0.0145(16)
C31 0.0323(18) 0.0321(18) 0.0253(17) 0.0000(14) 0.0040(14) 0.0026(14)
C32 0.0279(17) 0.0351(19) 0.040(2) 0.0069(16) 0.0123(15) 0.0063(15)
C30 0.062(3) 0.046(2) 0.032(2) -0.0171(18) 0.0014(19) 0.018(2)
C26 0.069(3) 0.057(3) 0.0229(19) 0.0055(18) 0.0103(19) -0.030(2)
C15 0.064(2) 0.0279(18) 0.0153(16) 0.0004(13) 0.0155(16) 0.0002(16)

loop_
_atom_type_symbol
_atom_type_description
_atom_type_scat_dispersion_real
_atom_type_scat_dispersion_imag
_atom_type_scat_source
C C 0.0033 0.0016 'International Tables Vol C Tables 4.2.6.8 and 6.1.1.4'
H H 0.0000 0.0000 'International Tables Vol C Tables 4.2.6.8 and 6.1.1.4'
N N 0.0061 0.0033 'International Tables Vol C Tables 4.2.6.8 and 6.1.1.4'
O O 0.0106 0.0060 'International Tables Vol C Tables 4.2.6.8 and 6.1.1.4'
F F 0.0171 0.0103 'International Tables Vol C Tables 4.2.6.8 and 6.1.1.4'
S S 0.1246 0.1234 'International Tables Vol C Tables 4.2.6.8 and 6.1.1.4'
Ge Ge 0.1547 1.8001 'International Tables Vol C Tables 4.2.6.8 and 6.1.1.4'

loop_
_geom_angle_atom_site_label_1
_geom_angle_atom_site_label_2
_geom_angle_atom_site_label_3
_geom_angle
F1 Ge1 F2 96.18(8)
F1 Ge1 N3 92.72(9)
F1 Ge1 N4 99.58(9)
F1 Ge1 N1 175.28(9)
F1 Ge1 N2 98.98(9)
F2 Ge1 N3 170.95(9)
F2 Ge1 N4 89.59(9)
F2 Ge1 N1 88.47(9)
F2 Ge1 N2 88.10(9)
N3 Ge1 N1 82.61(9)
N3 Ge1 N2 88.85(10)
N4 Ge1 N3 90.58(10)
N4 Ge1 N1 81.22(9)
N4 Ge1 N2 161.44(10)
N2 Ge1 N1 80.31(9)
O6 S2 C32 102.50(17)
O5 S2 O6 114.55(15)
O5 S2 C32 102.09(15)
O4 S2 O6 115.41(15)
O4 S2 O5 114.97(16)
O4 S2 C32 104.88(17)
O1 S1 O2 113.22(16)
O1 S1 C31 103.19(16)
O2 S1 C31 103.33(16)
O3 S1 O1 116.17(17)
O3 S1 O2 115.16(18)
O3 S1 C31 103.47(16)
C5 N3 Ge1 116.45(19)
C5 N3 C18 106.9(2)
C18 N3 Ge1 136.50(19)
C6 N4 Ge1 115.29(19)
C6 N4 C24 107.3(2)
C24 N4 Ge1 137.4(2)
C3 N1 Ge1 106.56(17)
C3 N1 C1 112.2(2)
C3 N1 C2 111.2(2)
C1 N1 Ge1 106.08(17)
C1 N1 C2 110.6(2)
C2 N1 Ge1 110.06(16)
C12 N2 Ge1 137.7(2)
C4 N2 Ge1 114.33(19)
C4 N2 C12 107.7(2)
C6 N7 C19 107.2(2)
C6 N7 C29 127.4(3)
C19 N7 C29 125.3(2)
C4 N5 C7 107.4(2)
C4 N5 C25 126.1(3)
C7 N5 C25 126.5(3)
C5 N6 C13 107.6(2)
C5 N6 C27 126.7(3)
C13 N6 C27 125.7(3)
N4 C6 N7 111.8(3)
N4 C6 C3 119.7(3)
N7 C6 C3 128.5(3)
N3 C5 N6 111.7(2)
N3 C5 C2 120.9(3)
N6 C5 C2 127.3(3)
C17 C18 N3 131.0(3)
C17 C18 C13 121.8(3)
C13 C18 N3 107.2(2)
C19 C24 N4 107.1(3)
C23 C24 N4 131.6(3)
C23 C24 C19 121.4(3)
N2 C12 C7 106.8(3)
C11 C12 N2 131.0(3)
C11 C12 C7 122.3(3)
N2 C4 N5 111.3(3)
N2 C4 C1 120.2(3)
N5 C4 C1 128.4(3)
N5 C7 C12 106.8(3)
N5 C7 C8 132.3(3)
C12 C7 C8 120.9(3)
N1 C3 H3A 110.4
N1 C3 H3B 110.4
C6 C3 N1 106.6(2)
C6 C3 H3A 110.4
C6 C3 H3B 110.4
H3A C3 H3B 108.6
N1 C1 H1A 110.6
N1 C1 H1B 110.6
C4 C1 N1 105.7(2)
C4 C1 H1A 110.6
C4 C1 H1B 110.6
H1A C1 H1B 108.7
N1 C2 H2A 109.7
N1 C2 H2B 109.7
C5 C2 N1 109.9(2)
C5 C2 H2A 109.7
C5 C2 H2B 109.7
H2A C2 H2B 108.2
C24 C19 N7 106.6(2)
C24 C19 C20 122.0(3)
C20 C19 N7 131.3(3)
C18 C17 H17 121.8
C16 C17 C18 116.4(3)
C16 C17 H17 121.8
C18 C13 N6 106.5(3)
C18 C13 C14 121.7(3)
C14 C13 N6 131.8(3)
C19 C20 H20 122.0
C21 C20 C19 116.1(3)
C21 C20 H20 122.0
N7 C29 H29A 109.1
N7 C29 H29B 109.1
N7 C29 C30 112.6(3)
H29A C29 H29B 107.8
C30 C29 H29A 109.1
C30 C29 H29B 109.1
C24 C23 H23 121.7
C22 C23 C24 116.5(3)
C22 C23 H23 121.7
C12 C11 H11 121.9
C10 C11 C12 116.3(3)
C10 C11 H11 121.9
N5 C25 H25A 109.2
N5 C25 H25B 109.2
N5 C25 C26 111.9(3)
H25A C25 H25B 107.9
C26 C25 H25A 109.2
C26 C25 H25B 109.2
C13 C14 H14 121.9
C15 C14 C13 116.2(3)
C15 C14 H14 121.9
C7 C8 H8 121.8
C9 C8 C7 116.4(3)
C9 C8 H8 121.8
C11 C10 H10 119.3
C11 C10 C9 121.5(3)
C9 C10 H10 119.3
C17 C16 H16 119.2
C17 C16 C15 121.6(3)
C15 C16 H16 119.2
N6 C27 C28 110.4(3)
C8 C9 C10 122.6(3)
C8 C9 H9 118.7
C10 C9 H9 118.7
C27 C28 H28A 109.5
C27 C28 H28B 109.5
C27 C28 H28C 109.5
H28A C28 H28B 109.5
H28A C28 H28C 109.5
H28B C28 H28C 109.5
C23 C22 H22 118.9
C23 C22 C21 122.1(3)
C21 C22 H22 118.9
C20 C21 C22 121.9(3)
C20 C21 H21 119.1
C22 C21 H21 119.1
F3 C31 S1 111.8(2)
F4 C31 S1 111.1(2)
F4 C31 F3 106.3(3)
F5 C31 S1 112.1(2)
F5 C31 F3 107.5(3)
F5 C31 F4 107.7(3)
F6 C32 S2 111.7(2)
F6 C32 F8 107.7(3)
F7 C32 S2 112.2(3)
F7 C32 F6 107.7(3)
F7 C32 F8 106.9(3)
F8 C32 S2 110.4(3)
C29 C30 H30A 109.5
C29 C30 H30B 109.5
C29 C30 H30C 109.5
H30A C30 H30B 109.5
H30A C30 H30C 109.5
H30B C30 H30C 109.5
C25 C26 H26A 109.5
C25 C26 H26B 109.5
C25 C26 H26C 109.5
H26A C26 H26B 109.5
H26A C26 H26C 109.5
H26B C26 H26C 109.5
C14 C15 C16 122.4(3)
C14 C15 H15 118.8
C16 C15 H15 118.8

loop_
_geom_bond_atom_site_label_1
_geom_bond_atom_site_label_2
_geom_bond_distance
Ge1 F1 1.7360(17)
Ge1 F2 1.7672(17)
Ge1 N3 1.956(2)
Ge1 N4 1.943(2)
Ge1 N1 2.132(2)
Ge1 N2 1.958(2)
S2 O6 1.449(3)
S2 O5 1.445(2)
S2 O4 1.433(3)
S2 C32 1.817(4)
S1 O1 1.432(2)
S1 O2 1.445(3)
S1 O3 1.431(3)
S1 C31 1.822(4)
F3 C31 1.337(4)
N3 C5 1.329(4)
N3 C18 1.404(4)
F4 C31 1.334(4)
N4 C6 1.326(4)
N4 C24 1.392(4)
N1 C3 1.496(4)
N1 C1 1.498(4)
N1 C2 1.509(4)
F6 C32 1.327(4)
F7 C32 1.325(4)
F5 C31 1.331(4)
N2 C12 1.391(4)
N2 C4 1.324(4)
N7 C6 1.332(4)
N7 C19 1.396(4)
N7 C29 1.475(4)
F8 C32 1.329(4)
N5 C4 1.334(4)
N5 C7 1.392(4)
N5 C25 1.473(4)
N6 C5 1.335(4)
N6 C13 1.397(4)
N6 C27 1.482(4)
C6 C3 1.490(4)
C5 C2 1.491(4)
C18 C17 1.390(4)
C18 C13 1.393(4)
C24 C19 1.392(4)
C24 C23 1.388(4)
C12 C7 1.392(4)
C12 C11 1.388(4)
C4 C1 1.498(4)
C7 C8 1.400(4)
C3 H3A 0.9900
C3 H3B 0.9900
C1 H1A 0.9900
C1 H1B 0.9900
C2 H2A 0.9900
C2 H2B 0.9900
C19 C20 1.396(4)
C17 H17 0.9500
C17 C16 1.388(4)
C13 C14 1.394(4)
C20 H20 0.9500
C20 C21 1.377(5)
C29 H29A 0.9900
C29 H29B 0.9900
C29 C30 1.504(5)
C23 H23 0.9500
C23 C22 1.379(5)
C11 H11 0.9500
C11 C10 1.386(5)
C25 H25A 0.9900
C25 H25B 0.9900
C25 C26 1.496(5)
C14 H14 0.9500
C14 C15 1.381(5)
C8 H8 0.9500
C8 C9 1.375(5)
C10 H10 0.9500
C10 C9 1.387(5)
C16 H16 0.9500
C16 C15 1.390(5)
C27 C28 1.524(5)
C9 H9 0.9500
C28 H28A 0.9800
C28 H28B 0.9800
C28 H28C 0.9800
C22 H22 0.9500
C22 C21 1.394(5)
C21 H21 0.9500
C30 H30A 0.9800
C30 H30B 0.9800
C30 H30C 0.9800
C26 H26A 0.9800
C26 H26B 0.9800
C26 H26C 0.9800
C15 H15 0.9500
